data_7034937
loop_
_publ_author_name
'Bachmann, Michael'
'Blacque, Olivier'
'Venkatesan, Koushik'

_publ_section_title
;
 Stable and color tunable emission properties based on non-cyclometalated
 gold(iii) complexes.
;
_journal_issue 21
_journal_name_full 'Dalton transactions (Cambridge, England : 2003)'
_journal_page_first 10003
_journal_page_last 10013
_journal_paper_doi 10.1039/c5dt00405e
_journal_volume 44
_journal_year 2015
_chemical_formula_moiety 'C29 H9 Au F15 N'
_chemical_formula_sum 'C29 H9 Au F15 N'
_chemical_formula_weight 853.34
_chemical_name_systematic ' tris(pentafluorophenyl)[2-phenylpyridine-\kN]gold(III)'
_space_group_crystal_system monoclinic
_space_group_IT_number 14
_space_group_name_Hall '-P 2ybc'
_space_group_name_H-M_alt 'P 1 21/c 1'
_symmetry_space_group_name_Hall '-P 2ybc'
_symmetry_space_group_name_H-M 'P 1 21/c 1'
_atom_sites_solution_hydrogens geom
_atom_sites_solution_primary direct
_audit_creation_date 2014-09-17
_audit_creation_method
;
Olex2 1.2
(compiled 2014.08.28 svn.r2986 for OlexSys, GUI svn.r4874)
;
_audit_update_record
;
2015-04-16 deposited with the CCDC.
2015-04-21 downloaded from the CCDC.
;
_cell_angle_alpha 90
_cell_angle_beta 97.579(5)
_cell_angle_gamma 90
_cell_formula_units_Z 4
_cell_length_a 7.9254(4)
_cell_length_b 18.503(4)
_cell_length_c 18.4895(11)
_cell_measurement_reflns_used 18798
_cell_measurement_temperature 183(1)
_cell_measurement_theta_max 32.8847
_cell_measurement_theta_min 2.8102
_cell_volume 2687.7(6)
_computing_cell_refinement
;
CrysAlisPro, Agilent Technologies,
Version 1.171.35.11 (release 16-05-2011 CrysAlis171 .NET)
(compiled May 16 2011,17:55:39)
;
_computing_data_collection
;
CrysAlisPro, Agilent Technologies,
Version 1.171.35.11 (release 16-05-2011 CrysAlis171 .NET)
(compiled May 16 2011,17:55:39)
;
_computing_data_reduction
;
CrysAlisPro, Agilent Technologies,
Version 1.171.35.11 (release 16-05-2011 CrysAlis171 .NET)
(compiled May 16 2011,17:55:39)
;
_computing_molecular_graphics 'Olex2 (Dolomanov et al., 2009)'
_computing_publication_material 'Olex2 (Dolomanov et al., 2009)'
_computing_structure_refinement 'ShelXL (Sheldrick, 2008)'
_computing_structure_solution 'ShelXS-1997 (Sheldrick, 2008)'
_diffrn_ambient_temperature 183(1)
_diffrn_detector_area_resol_mean 10.4498
_diffrn_measured_fraction_theta_full 0.999
_diffrn_measured_fraction_theta_max 0.999
_diffrn_measurement_details
;
  1 omega  -21.00   22.00   1.0000   10.0000
omega____ theta____ kappa____ phi______ frames
    -      -19.8100  -99.0000 -120.0000 43

  2 omega  -73.00   10.00   1.0000   10.0000
omega____ theta____ kappa____ phi______ frames
    -      -19.8100  -19.0000 -150.0000 83

  3 omega  -86.00  -20.00   1.0000   10.0000
omega____ theta____ kappa____ phi______ frames
    -      -19.8100  -77.0000    0.0000 66

  4 omega   53.00  106.00   1.0000   10.0000
omega____ theta____ kappa____ phi______ frames
    -       20.5912 -178.0000  150.0000 53

  5 omega  -53.00   23.00   1.0000   10.0000
omega____ theta____ kappa____ phi______ frames
    -       20.5912  -57.0000  -90.0000 76

  6 omega    8.00   48.00   1.0000   10.0000
omega____ theta____ kappa____ phi______ frames
    -      -19.8100   38.0000   90.0000 40

  7 omega   15.00   92.00   1.0000   10.0000
omega____ theta____ kappa____ phi______ frames
    -       20.5912   38.0000 -180.0000 77

  8 omega   -6.00   42.00   1.0000   10.0000
omega____ theta____ kappa____ phi______ frames
    -       20.5912   57.0000   90.0000 48

  9 omega   -2.00   47.00   1.0000   10.0000
omega____ theta____ kappa____ phi______ frames
    -       20.5912   77.0000 -120.0000 49

 10 omega   32.00  109.00   1.0000   10.0000
omega____ theta____ kappa____ phi______ frames
    -       20.5912 -178.0000  -90.0000 77
;
_diffrn_measurement_device_type 'Xcalibur, Ruby'
_diffrn_measurement_method '\w scans'
_diffrn_orient_matrix_UB_11 0.0109135000
_diffrn_orient_matrix_UB_12 0.0377987000
_diffrn_orient_matrix_UB_13 -0.0026403000
_diffrn_orient_matrix_UB_21 0.0694171000
_diffrn_orient_matrix_UB_22 -0.0056007000
_diffrn_orient_matrix_UB_23 -0.0200222000
_diffrn_orient_matrix_UB_31 -0.0567469000
_diffrn_orient_matrix_UB_32 0.0003735000
_diffrn_orient_matrix_UB_33 -0.0330614000
_diffrn_radiation_monochromator graphite
_diffrn_radiation_type MoK\a
_diffrn_radiation_wavelength 0.71073
_diffrn_reflns_av_R_equivalents 0.0501
_diffrn_reflns_av_unetI/netI 0.0318
_diffrn_reflns_laue_measured_fraction_full 0.999
_diffrn_reflns_laue_measured_fraction_max 0.999
_diffrn_reflns_limit_h_max 11
_diffrn_reflns_limit_h_min -11
_diffrn_reflns_limit_k_max 26
_diffrn_reflns_limit_k_min -26
_diffrn_reflns_limit_l_max 26
_diffrn_reflns_limit_l_min -26
_diffrn_reflns_number 48393
_diffrn_reflns_point_group_measured_fraction_full 0.999
_diffrn_reflns_point_group_measured_fraction_max 0.999
_diffrn_reflns_theta_full 25.242
_diffrn_reflns_theta_max 30.507
_diffrn_reflns_theta_min 2.817
_diffrn_source 'Enhance (Mo) X-ray Source'
_exptl_absorpt_coefficient_mu 5.601
_exptl_absorpt_correction_T_max 0.459
_exptl_absorpt_correction_T_min 0.296
_exptl_absorpt_correction_type analytical
_exptl_absorpt_process_details
;
CrysAlisPro, Agilent Technologies,
Version 1.171.35.11 (release 16-05-2011 CrysAlis171 .NET)
(compiled May 16 2011,17:55:39)
Analytical numeric absorption correction using a multifaceted crystal
model based on expressions derived by R.C. Clark & J.S. Reid.
(Clark, R. C. & Reid, J. S. (1995). Acta Cryst. A51, 887-897)
;
_exptl_crystal_colour colourless
_exptl_crystal_density_diffrn 2.109
_exptl_crystal_description block
_exptl_crystal_F_000 1616
_exptl_crystal_recrystallization_method 'Re-crystallisation from solvent: '
_exptl_crystal_size_max 0.47
_exptl_crystal_size_mid 0.31
_exptl_crystal_size_min 0.25
_refine_diff_density_max 1.851
_refine_diff_density_min -0.928
_refine_diff_density_rms 0.107
_refine_ls_extinction_method none
_refine_ls_goodness_of_fit_ref 1.036
_refine_ls_hydrogen_treatment constr
_refine_ls_matrix_type full
_refine_ls_number_parameters 415
_refine_ls_number_reflns 8205
_refine_ls_number_restraints 0
_refine_ls_restrained_S_all 1.036
_refine_ls_R_factor_all 0.0310
_refine_ls_R_factor_gt 0.0246
_refine_ls_shift/su_max 0.001
_refine_ls_shift/su_mean 0.000
_refine_ls_structure_factor_coef Fsqd
_refine_ls_weighting_details 'w=1/[\s^2^(Fo^2^)+(0.0280P)^2^+0.9240P] where P=(Fo^2^+2Fc^2^)/3'
_refine_ls_weighting_scheme calc
_refine_ls_wR_factor_gt 0.0568
_refine_ls_wR_factor_ref 0.0597
_reflns_Friedel_coverage 0.000
_reflns_number_gt 7249
_reflns_number_total 8205
_reflns_threshold_expression 'I > 2\s(I)'
_cod_data_source_file c5dt00405e2.cif
_cod_data_source_block 3
_cod_depositor_comments 'Adding full bibliography for 7034935--7034939.cif.'
_cod_database_code 7034937
_shelxl_version_number 2014/6
_shelx_space_group_comment
;
The symmetry employed for this shelxl refinement is uniquely defined
by the following loop, which should always be used as a source of
symmetry information in preference to the above space-group names.
They are only intended as comments.
;
_olex2_refinement_description
;
1. Fixed Uiso
 At 1.2 times of:
  All C(H) groups
2.a Aromatic/amide H refined with riding coordinates:
 C1(H1), C2(H2), C3(H3), C4(H4), C7(H7), C8(H8), C9(H9), C10(H10), C11(H11)
;
_olex2_submission_special_instructions 'No special instructions were received'

loop_
_space_group_symop_operation_xyz
'x, y, z'
'-x, y+1/2, -z+1/2'
'-x, -y, -z'
'x, -y-1/2, z-1/2'

loop_
_atom_site_label
_atom_site_type_symbol
_atom_site_fract_x
_atom_site_fract_y
_atom_site_fract_z
_atom_site_U_iso_or_equiv
_atom_site_adp_type
_atom_site_occupancy
_atom_site_site_symmetry_order
_atom_site_calc_flag
_atom_site_refinement_flags_posn
Au1 Au 0.26174(2) 0.11422(2) 0.24280(2) 0.01866(3) Uani 1 1 d .
C1 C 0.5705(3) 0.16238(16) 0.33863(14) 0.0261(5) Uani 1 1 d .
H1 H 0.5909 0.1130 0.3362 0.031 Uiso 1 1 calc R
C2 C 0.6895(3) 0.20521(18) 0.37835(16) 0.0344(7) Uani 1 1 d .
H2 H 0.7887 0.1853 0.4028 0.041 Uiso 1 1 calc R
C3 C 0.6596(4) 0.27813(18) 0.38136(18) 0.0405(7) Uani 1 1 d .
H3 H 0.7377 0.3084 0.4085 0.049 Uiso 1 1 calc R
C4 C 0.5138(4) 0.30569(17) 0.34399(17) 0.0374(7) Uani 1 1 d .
H4 H 0.4940 0.3552 0.3449 0.045 Uiso 1 1 calc R
C5 C 0.3950(3) 0.26112(14) 0.30476(14) 0.0257(5) Uani 1 1 d .
C6 C 0.2356(3) 0.29073(16) 0.26553(15) 0.0285(6) Uani 1 1 d .
C7 C 0.0769(4) 0.26326(18) 0.27536(18) 0.0385(7) Uani 1 1 d .
H7 H 0.0690 0.2256 0.3080 0.046 Uiso 1 1 calc R
C8 C -0.0684(5) 0.2916(2) 0.2369(2) 0.0588(11) Uani 1 1 d .
H8 H -0.1739 0.2725 0.2433 0.071 Uiso 1 1 calc R
C9 C -0.0593(6) 0.3471(3) 0.1898(2) 0.0700(13) Uani 1 1 d .
H9 H -0.1583 0.3655 0.1637 0.084 Uiso 1 1 calc R
C10 C 0.0947(7) 0.3759(2) 0.1806(2) 0.0658(13) Uani 1 1 d .
H10 H 0.0998 0.4148 0.1490 0.079 Uiso 1 1 calc R
C11 C 0.2431(5) 0.34811(18) 0.21771(18) 0.0446(8) Uani 1 1 d .
H11 H 0.3477 0.3678 0.2107 0.053 Uiso 1 1 calc R
C12 C 0.2586(3) 0.05403(14) 0.33723(13) 0.0230(5) Uani 1 1 d .
C13 C 0.3628(4) -0.00517(16) 0.34939(16) 0.0309(6) Uani 1 1 d .
C14 C 0.3814(4) -0.04340(17) 0.41388(19) 0.0419(8) Uani 1 1 d .
C15 C 0.2926(5) -0.02256(19) 0.46879(17) 0.0453(9) Uani 1 1 d .
C16 C 0.1874(4) 0.03643(19) 0.45892(16) 0.0400(8) Uani 1 1 d .
C17 C 0.1705(3) 0.07262(15) 0.39360(15) 0.0281(6) Uani 1 1 d .
C18 C 0.1060(3) 0.04222(14) 0.18654(14) 0.0237(5) Uani 1 1 d .
C19 C 0.1548(4) -0.00008(16) 0.13220(16) 0.0303(6) Uani 1 1 d .
C20 C 0.0413(4) -0.04617(17) 0.09127(17) 0.0369(7) Uani 1 1 d .
C21 C -0.1231(4) -0.04967(17) 0.10515(18) 0.0408(8) Uani 1 1 d .
C22 C -0.1760(4) -0.00878(17) 0.15945(18) 0.0365(7) Uani 1 1 d .
C23 C -0.0606(3) 0.03654(15) 0.19924(15) 0.0288(6) Uani 1 1 d .
C24 C 0.2781(3) 0.16893(14) 0.14730(13) 0.0223(5) Uani 1 1 d .
C25 C 0.1400(3) 0.19357(15) 0.10065(14) 0.0252(5) Uani 1 1 d .
C26 C 0.1572(3) 0.23359(16) 0.03903(15) 0.0282(6) Uani 1 1 d .
C27 C 0.3157(4) 0.25061(16) 0.02268(15) 0.0308(6) Uani 1 1 d .
C28 C 0.4579(3) 0.22609(16) 0.06687(15) 0.0304(6) Uani 1 1 d .
C29 C 0.4357(3) 0.18577(15) 0.12785(14) 0.0259(5) Uani 1 1 d .
F1 F 0.4554(2) -0.02673(10) 0.29721(11) 0.0474(5) Uani 1 1 d .
F2 F 0.4865(3) -0.10048(11) 0.42305(15) 0.0661(7) Uani 1 1 d .
F3 F 0.3090(3) -0.05861(13) 0.53217(11) 0.0722(8) Uani 1 1 d .
F4 F 0.1049(3) 0.05916(13) 0.51355(10) 0.0633(6) Uani 1 1 d .
F5 F 0.0630(2) 0.12891(10) 0.38685(10) 0.0395(4) Uani 1 1 d .
F6 F 0.3152(2) 0.00182(11) 0.11646(11) 0.0441(5) Uani 1 1 d .
F7 F 0.0935(3) -0.08587(12) 0.03743(12) 0.0558(6) Uani 1 1 d .
F8 F -0.2325(3) -0.09456(12) 0.06575(13) 0.0634(7) Uani 1 1 d .
F9 F -0.3368(2) -0.01245(12) 0.17288(12) 0.0554(6) Uani 1 1 d .
F10 F -0.1188(2) 0.07656(10) 0.25128(10) 0.0397(4) Uani 1 1 d .
F11 F -0.01896(19) 0.17935(10) 0.11402(9) 0.0369(4) Uani 1 1 d .
F12 F 0.0189(2) 0.25662(11) -0.00473(10) 0.0452(5) Uani 1 1 d .
F13 F 0.3346(2) 0.28986(11) -0.03644(10) 0.0466(5) Uani 1 1 d .
F14 F 0.6133(2) 0.24163(11) 0.05086(10) 0.0473(5) Uani 1 1 d .
F15 F 0.57870(19) 0.16229(10) 0.16914(9) 0.0368(4) Uani 1 1 d .
N1 N 0.4242(3) 0.18942(11) 0.30278(11) 0.0211(4) Uani 1 1 d .

loop_
_atom_site_aniso_label
_atom_site_aniso_U_11
_atom_site_aniso_U_22
_atom_site_aniso_U_33
_atom_site_aniso_U_23
_atom_site_aniso_U_13
_atom_site_aniso_U_12
Au1 0.01744(5) 0.01966(5) 0.01806(5) 0.00238(3) -0.00072(3) -0.00024(3)
C1 0.0234(12) 0.0301(14) 0.0240(12) 0.0029(11) -0.0001(10) 0.0004(10)
C2 0.0233(13) 0.0446(19) 0.0335(15) -0.0021(13) -0.0034(11) -0.0014(12)
C3 0.0351(15) 0.0419(19) 0.0426(18) -0.0130(14) -0.0015(13) -0.0123(13)
C4 0.0407(16) 0.0271(15) 0.0442(18) -0.0093(13) 0.0044(14) -0.0072(13)
C5 0.0296(13) 0.0221(13) 0.0262(13) 0.0015(10) 0.0065(10) -0.0034(10)
C6 0.0377(15) 0.0216(14) 0.0258(13) 0.0010(10) 0.0027(11) 0.0054(11)
C7 0.0349(15) 0.0422(19) 0.0395(17) 0.0104(14) 0.0088(13) 0.0147(13)
C8 0.0420(19) 0.073(3) 0.060(2) 0.006(2) 0.0022(17) 0.0286(19)
C9 0.077(3) 0.065(3) 0.061(3) 0.007(2) -0.013(2) 0.041(3)
C10 0.115(4) 0.037(2) 0.042(2) 0.0141(16) -0.003(2) 0.024(2)
C11 0.071(2) 0.0273(17) 0.0355(17) 0.0066(13) 0.0060(15) -0.0004(15)
C12 0.0231(11) 0.0244(13) 0.0204(12) 0.0042(10) -0.0016(9) -0.0041(10)
C13 0.0300(14) 0.0267(15) 0.0340(15) 0.0058(11) -0.0031(12) -0.0037(11)
C14 0.0420(17) 0.0299(17) 0.0479(19) 0.0163(14) -0.0168(15) -0.0082(13)
C15 0.055(2) 0.045(2) 0.0299(16) 0.0197(14) -0.0150(15) -0.0265(16)
C16 0.0483(18) 0.050(2) 0.0213(14) 0.0017(13) 0.0034(13) -0.0232(15)
C17 0.0326(13) 0.0263(14) 0.0248(13) -0.0003(10) 0.0009(11) -0.0093(11)
C18 0.0247(12) 0.0197(13) 0.0247(12) 0.0013(10) -0.0039(10) -0.0003(10)
C19 0.0293(13) 0.0279(15) 0.0325(15) -0.0014(11) -0.0006(11) 0.0021(11)
C20 0.0480(18) 0.0266(15) 0.0332(15) -0.0070(12) -0.0052(13) 0.0019(13)
C21 0.0432(17) 0.0289(16) 0.0451(18) -0.0004(13) -0.0137(15) -0.0109(13)
C22 0.0267(13) 0.0366(17) 0.0440(17) 0.0042(14) -0.0041(12) -0.0090(12)
C23 0.0274(13) 0.0292(15) 0.0283(14) 0.0014(11) -0.0016(11) -0.0016(11)
C24 0.0246(11) 0.0226(13) 0.0191(11) 0.0007(9) 0.0004(9) 0.0008(9)
C25 0.0241(12) 0.0262(14) 0.0241(13) -0.0005(10) -0.0009(10) -0.0016(10)
C26 0.0294(13) 0.0289(15) 0.0236(13) 0.0058(11) -0.0065(11) 0.0035(11)
C27 0.0412(15) 0.0307(15) 0.0204(13) 0.0075(11) 0.0033(12) 0.0015(12)
C28 0.0273(13) 0.0373(16) 0.0272(14) 0.0031(12) 0.0060(11) -0.0019(11)
C29 0.0244(12) 0.0297(14) 0.0220(12) 0.0026(10) -0.0023(10) 0.0030(10)
F1 0.0469(11) 0.0400(11) 0.0565(12) 0.0059(9) 0.0116(9) 0.0204(9)
F2 0.0639(15) 0.0405(12) 0.0853(18) 0.0301(12) -0.0223(13) 0.0091(10)
F3 0.0905(17) 0.0771(17) 0.0408(12) 0.0384(12) -0.0215(11) -0.0372(13)
F4 0.0849(15) 0.0818(17) 0.0272(10) -0.0070(10) 0.0220(10) -0.0319(13)
F5 0.0433(10) 0.0388(10) 0.0384(10) -0.0055(8) 0.0134(8) 0.0044(8)
F6 0.0328(9) 0.0504(12) 0.0501(11) -0.0144(9) 0.0089(8) 0.0034(8)
F7 0.0701(14) 0.0472(12) 0.0469(12) -0.0230(10) -0.0037(10) 0.0081(11)
F8 0.0612(14) 0.0520(13) 0.0693(15) -0.0174(12) -0.0193(12) -0.0210(11)
F9 0.0260(9) 0.0628(14) 0.0754(15) -0.0031(12) -0.0006(9) -0.0179(9)
F10 0.0282(8) 0.0489(12) 0.0430(10) -0.0094(9) 0.0083(7) -0.0048(8)
F11 0.0202(7) 0.0475(11) 0.0410(10) 0.0144(8) -0.0038(7) -0.0019(7)
F12 0.0363(9) 0.0564(12) 0.0384(10) 0.0218(9) -0.0122(8) 0.0030(8)
F13 0.0529(11) 0.0564(13) 0.0314(9) 0.0220(9) 0.0094(8) 0.0037(9)
F14 0.0311(9) 0.0692(14) 0.0441(11) 0.0216(10) 0.0141(8) -0.0007(9)
F15 0.0223(7) 0.0555(12) 0.0318(9) 0.0140(8) 0.0011(6) 0.0051(7)
N1 0.0211(9) 0.0212(11) 0.0206(10) 0.0003(8) 0.0009(8) -0.0005(8)

loop_
_atom_type_symbol
_atom_type_description
_atom_type_scat_dispersion_real
_atom_type_scat_dispersion_imag
_atom_type_scat_source
C C 0.0033 0.0016 'International Tables Vol C Tables 4.2.6.8 and 6.1.1.4'
H H 0.0000 0.0000 'International Tables Vol C Tables 4.2.6.8 and 6.1.1.4'
Au Au -2.0133 8.8022 'International Tables Vol C Tables 4.2.6.8 and 6.1.1.4'
F F 0.0171 0.0103 'International Tables Vol C Tables 4.2.6.8 and 6.1.1.4'
N N 0.0061 0.0033 'International Tables Vol C Tables 4.2.6.8 and 6.1.1.4'

loop_
_exptl_crystal_face_index_h
_exptl_crystal_face_index_k
_exptl_crystal_face_index_l
_exptl_crystal_face_perp_dist
_exptl_oxdiff_crystal_face_indexfrac_h
_exptl_oxdiff_crystal_face_indexfrac_k
_exptl_oxdiff_crystal_face_indexfrac_l
_exptl_oxdiff_crystal_face_x
_exptl_oxdiff_crystal_face_y
_exptl_oxdiff_crystal_face_z
8 15 -14 0.0377 7.9995 15.0013 -13.9991 0.6913 0.7516 0.0145
1 -14 21 0.1410 1.0002 -14.0004 20.9997 -0.5737 -0.2726 -0.7563
-8 -14 -10 0.1394 -7.9995 -14.0018 -10.0011 -0.5901 -0.2766 0.7794
-8 11 16 0.0920 -7.9999 11.0006 16.0003 0.2863 -0.9373 -0.0709
4 -9 -24 0.1105 4.0000 -9.0009 -24.0005 -0.2332 0.8086 0.5631
8 -15 8 0.1612 7.9999 -15.0003 7.9998 -0.5008 0.4792 -0.7241
5 -21 -11 0.1631 5.0001 -21.0013 -11.0008 -0.7102 0.6850 0.0721
3 6 23 0.1955 2.9998 6.0012 23.0006 0.1988 -0.2859 -0.9284
-4 23 10 0.1003 -4.0002 23.0015 10.0009 0.7994 -0.6067 -0.0951

loop_
_geom_angle_atom_site_label_1
_geom_angle_atom_site_label_2
_geom_angle_atom_site_label_3
_geom_angle
C12 Au1 N1 89.19(9)
C18 Au1 C12 90.29(10)
C18 Au1 C24 89.19(10)
C18 Au1 N1 179.43(10)
C24 Au1 C12 175.89(10)
C24 Au1 N1 91.35(9)
C2 C1 H1 118.9
N1 C1 H1 118.9
N1 C1 C2 122.3(3)
C1 C2 H2 120.6
C1 C2 C3 118.7(3)
C3 C2 H2 120.6
C2 C3 H3 120.5
C4 C3 C2 119.1(3)
C4 C3 H3 120.5
C3 C4 H4 119.5
C3 C4 C5 121.0(3)
C5 C4 H4 119.5
C4 C5 C6 121.0(3)
N1 C5 C4 119.6(3)
N1 C5 C6 119.4(2)
C7 C6 C5 122.0(3)
C11 C6 C5 119.4(3)
C11 C6 C7 118.6(3)
C6 C7 H7 119.9
C8 C7 C6 120.2(3)
C8 C7 H7 119.9
C7 C8 H8 119.7
C9 C8 C7 120.6(4)
C9 C8 H8 119.7
C8 C9 H9 119.9
C8 C9 C10 120.1(4)
C10 C9 H9 119.9
C9 C10 H10 119.7
C9 C10 C11 120.6(4)
C11 C10 H10 119.7
C6 C11 H11 120.1
C10 C11 C6 119.8(4)
C10 C11 H11 120.1
C13 C12 Au1 119.5(2)
C13 C12 C17 115.5(2)
C17 C12 Au1 124.6(2)
C12 C13 C14 123.1(3)
F1 C13 C12 119.4(3)
F1 C13 C14 117.5(3)
C15 C14 C13 119.4(3)
F2 C14 C13 120.5(4)
F2 C14 C15 120.1(3)
C14 C15 C16 119.3(3)
F3 C15 C14 120.6(3)
F3 C15 C16 120.0(4)
C15 C16 C17 119.5(3)
F4 C16 C15 119.8(3)
F4 C16 C17 120.6(3)
C16 C17 C12 123.1(3)
F5 C17 C12 120.3(2)
F5 C17 C16 116.6(3)
C19 C18 Au1 123.0(2)
C19 C18 C23 116.9(2)
C23 C18 Au1 120.0(2)
C18 C19 C20 121.7(3)
F6 C19 C18 120.8(2)
F6 C19 C20 117.5(3)
C21 C20 C19 119.6(3)
F7 C20 C19 119.9(3)
F7 C20 C21 120.6(3)
C20 C21 C22 120.4(3)
F8 C21 C20 119.5(3)
F8 C21 C22 120.1(3)
C21 C22 C23 118.8(3)
F9 C22 C21 120.2(3)
F9 C22 C23 121.0(3)
C18 C23 C22 122.6(3)
F10 C23 C18 120.6(2)
F10 C23 C22 116.8(3)
C25 C24 Au1 124.46(19)
C25 C24 C29 115.7(2)
C29 C24 Au1 119.81(17)
C24 C25 C26 122.5(2)
F11 C25 C24 120.5(2)
F11 C25 C26 117.0(2)
C27 C26 C25 120.0(2)
F12 C26 C25 120.4(3)
F12 C26 C27 119.6(2)
C26 C27 C28 119.8(2)
F13 C27 C26 120.7(2)
F13 C27 C28 119.5(3)
C27 C28 C29 118.6(3)
F14 C28 C27 120.2(3)
F14 C28 C29 121.1(2)
C24 C29 C28 123.4(2)
F15 C29 C24 120.0(2)
F15 C29 C28 116.5(2)
C1 N1 Au1 115.97(18)
C5 N1 Au1 124.63(17)
C5 N1 C1 119.3(2)

loop_
_geom_bond_atom_site_label_1
_geom_bond_atom_site_label_2
_geom_bond_distance
Au1 C12 2.074(2)
Au1 C18 2.011(2)
Au1 C24 2.054(2)
Au1 N1 2.109(2)
C1 H1 0.9300
C1 C2 1.369(4)
C1 N1 1.353(3)
C2 H2 0.9300
C2 C3 1.372(4)
C3 H3 0.9300
C3 C4 1.365(4)
C4 H4 0.9300
C4 C5 1.383(4)
C5 C6 1.476(4)
C5 N1 1.348(3)
C6 C7 1.390(4)
C6 C11 1.388(4)
C7 H7 0.9300
C7 C8 1.375(4)
C8 H8 0.9300
C8 C9 1.354(6)
C9 H9 0.9300
C9 C10 1.363(7)
C10 H10 0.9300
C10 C11 1.381(5)
C11 H11 0.9300
C12 C13 1.372(4)
C12 C17 1.373(4)
C13 C14 1.377(4)
C13 F1 1.347(4)
C14 C15 1.365(5)
C14 F2 1.342(4)
C15 C16 1.371(5)
C15 F3 1.340(3)
C16 C17 1.372(4)
C16 F4 1.341(4)
C17 F5 1.341(3)
C18 C19 1.369(4)
C18 C23 1.375(4)
C19 C20 1.389(4)
C19 F6 1.341(3)
C20 C21 1.362(5)
C20 F7 1.346(4)
C21 C22 1.366(5)
C21 F8 1.344(3)
C22 C23 1.380(4)
C22 F9 1.332(3)
C23 F10 1.343(3)
C24 C25 1.379(3)
C24 C29 1.380(4)
C25 C26 1.381(4)
C25 F11 1.342(3)
C26 C27 1.367(4)
C26 F12 1.343(3)
C27 C28 1.378(4)
C27 F13 1.337(3)
C28 C29 1.382(4)
C28 F14 1.336(3)
C29 F15 1.352(3)

loop_
_geom_torsion_atom_site_label_1
_geom_torsion_atom_site_label_2
_geom_torsion_atom_site_label_3
_geom_torsion_atom_site_label_4
_geom_torsion
Au1 C12 C13 C14 173.0(2)
Au1 C12 C13 F1 -5.3(3)
Au1 C12 C17 C16 -171.8(2)
Au1 C12 C17 F5 7.5(4)
Au1 C18 C19 C20 -176.0(2)
Au1 C18 C19 F6 3.8(4)
Au1 C18 C23 C22 176.1(2)
Au1 C18 C23 F10 -2.9(4)
Au1 C24 C25 C26 176.3(2)
Au1 C24 C25 F11 -3.4(4)
Au1 C24 C29 C28 -176.0(2)
Au1 C24 C29 F15 4.2(4)
C1 C2 C3 C4 -0.9(5)
C2 C1 N1 Au1 178.5(2)
C2 C1 N1 C5 1.3(4)
C2 C3 C4 C5 1.4(5)
C3 C4 C5 C6 178.8(3)
C3 C4 C5 N1 -0.6(5)
C4 C5 C6 C7 -127.4(3)
C4 C5 C6 C11 52.1(4)
C4 C5 N1 Au1 -177.7(2)
C4 C5 N1 C1 -0.7(4)
C5 C6 C7 C8 -179.0(3)
C5 C6 C11 C10 179.7(3)
C6 C5 N1 Au1 2.9(3)
C6 C5 N1 C1 179.9(2)
C6 C7 C8 C9 -0.9(6)
C7 C6 C11 C10 -0.8(5)
C7 C8 C9 C10 -0.7(7)
C8 C9 C10 C11 1.5(7)
C9 C10 C11 C6 -0.7(6)
C11 C6 C7 C8 1.6(5)
C12 C13 C14 C15 0.4(4)
C12 C13 C14 F2 -179.3(3)
C13 C12 C17 C16 1.8(4)
C13 C12 C17 F5 -178.9(2)
C13 C14 C15 C16 -0.5(5)
C13 C14 C15 F3 -179.7(3)
C14 C15 C16 C17 1.3(4)
C14 C15 C16 F4 -177.3(3)
C15 C16 C17 C12 -2.0(4)
C15 C16 C17 F5 178.6(3)
C17 C12 C13 C14 -1.0(4)
C17 C12 C13 F1 -179.3(2)
C18 C19 C20 C21 0.1(5)
C18 C19 C20 F7 178.8(3)
C19 C18 C23 C22 -0.5(4)
C19 C18 C23 F10 -179.6(2)
C19 C20 C21 C22 -0.7(5)
C19 C20 C21 F8 -179.7(3)
C20 C21 C22 C23 0.7(5)
C20 C21 C22 F9 -179.9(3)
C21 C22 C23 C18 -0.1(5)
C21 C22 C23 F10 179.0(3)
C23 C18 C19 C20 0.6(4)
C23 C18 C19 F6 -179.6(3)
C24 C25 C26 C27 -0.5(4)
C24 C25 C26 F12 -179.8(3)
C25 C24 C29 C28 1.5(4)
C25 C24 C29 F15 -178.2(2)
C25 C26 C27 C28 1.7(4)
C25 C26 C27 F13 -179.4(3)
C26 C27 C28 C29 -1.3(4)
C26 C27 C28 F14 179.1(3)
C27 C28 C29 C24 -0.4(4)
C27 C28 C29 F15 179.4(3)
C29 C24 C25 C26 -1.1(4)
C29 C24 C25 F11 179.1(2)
F1 C13 C14 C15 178.7(3)
F1 C13 C14 F2 -1.0(4)
F2 C14 C15 C16 179.2(3)
F2 C14 C15 F3 0.0(4)
F3 C15 C16 C17 -179.5(3)
F3 C15 C16 F4 1.9(4)
F4 C16 C17 C12 176.5(3)
F4 C16 C17 F5 -2.8(4)
F6 C19 C20 C21 -179.8(3)
F6 C19 C20 F7 -1.0(4)
F7 C20 C21 C22 -179.4(3)
F7 C20 C21 F8 1.6(5)
F8 C21 C22 C23 179.7(3)
F8 C21 C22 F9 -1.0(5)
F9 C22 C23 C18 -179.4(3)
F9 C22 C23 F10 -0.4(4)
F11 C25 C26 C27 179.3(3)
F11 C25 C26 F12 0.0(4)
F12 C26 C27 C28 -179.0(3)
F12 C26 C27 F13 -0.1(4)
F13 C27 C28 C29 179.8(3)
F13 C27 C28 F14 0.2(4)
F14 C28 C29 C24 179.2(3)
F14 C28 C29 F15 -1.0(4)
N1 C1 C2 C3 -0.5(5)
N1 C5 C6 C7 52.0(4)
N1 C5 C6 C11 -128.5(3)
